data_7059731
loop_
_publ_author_name
'Sutton, Ashley L.'
'Abrahams, Brendan F.'
'Hudson, Timothy A.'
'Robson, Richard'

_publ_section_title
;
 A new fluorone-based bridging ligand for discrete and polymeric
 assemblies including Mo and W based [4+4] metallocycles
;
_journal_issue 27
_journal_name_full 'New Journal of Chemistry'
_journal_page_first 11437
_journal_page_last 11440
_journal_paper_doi 10.1039/D0NJ02413A
_journal_volume 44
_journal_year 2020
_chemical_formula_moiety 'C52 H20 Mo4 O28, 4(C24 H20 P), 4(C H4 O), 3(H2 O)'
_chemical_formula_sum 'C152 H122 Mo4 O35 P4'
_chemical_formula_weight 3016.13
_chemical_name_common (PPh4)4[(MoO2)4(9HL)4].4MeOH.3H2O
_space_group_crystal_system tetragonal
_space_group_IT_number 96
_space_group_name_Hall 'P 4nw 2abw'
_space_group_name_H-M_alt 'P 43 21 2'
_atom_sites_solution_hydrogens geom
_audit_creation_date 2020-06-17
_audit_creation_method
;
Olex2 1.3
(compiled 2020.01.31 svn.r88ba2a32 for OlexSys, GUI svn.r6032)
;
_audit_update_record
;
2020-06-21 deposited with the CCDC.	2020-06-24 downloaded from the CCDC.
;
_cell_angle_alpha 90
_cell_angle_beta 90
_cell_angle_gamma 90
_cell_formula_units_Z 4
_cell_length_a 30.160(4)
_cell_length_b 30.160(4)
_cell_length_c 14.716(3)
_cell_measurement_reflns_used 1201
_cell_measurement_temperature 100.15
_cell_measurement_theta_max 27.9
_cell_measurement_theta_min 0.4
_cell_volume 13386(4)
_computing_cell_refinement 'XDS (Kabsch, 1993)'
_computing_data_collection 'BluIce (McPhillips, 2002)'
_computing_data_reduction 'XDS (Kabsch, 1993)'
_computing_molecular_graphics 'Olex2 1.3 (Dolomanov et al., 2009)'
_computing_publication_material 'Olex2 1.3 (Dolomanov et al., 2009)'
_computing_structure_refinement 'SHELXL 2018/3 (Sheldrick, 2015)'
_computing_structure_solution 'SHELXT (Sheldrick, 2015)'
_diffrn_ambient_temperature 100.15
_diffrn_measured_fraction_theta_full 0.940
_diffrn_measured_fraction_theta_max 0.939
_diffrn_measurement_device_type 'ADSC Quantum 210r'
_diffrn_measurement_method 'Phi Scan'
_diffrn_radiation_type Synchrotron
_diffrn_radiation_wavelength 0.7109
_diffrn_reflns_av_R_equivalents 0.1490
_diffrn_reflns_av_unetI/netI 0.0523
_diffrn_reflns_Laue_measured_fraction_full 0.940
_diffrn_reflns_Laue_measured_fraction_max 0.939
_diffrn_reflns_limit_h_max 33
_diffrn_reflns_limit_h_min -32
_diffrn_reflns_limit_k_max 33
_diffrn_reflns_limit_k_min -32
_diffrn_reflns_limit_l_max 16
_diffrn_reflns_limit_l_min -15
_diffrn_reflns_number 120107
_diffrn_reflns_point_group_measured_fraction_full 0.934
_diffrn_reflns_point_group_measured_fraction_max 0.934
_diffrn_reflns_theta_full 23.512
_diffrn_reflns_theta_max 23.512
_diffrn_reflns_theta_min 0.955
_diffrn_source 'MX1 Beamline Australian Synchrotron'
_exptl_absorpt_coefficient_mu 0.496
_exptl_absorpt_correction_type none
_exptl_crystal_colour Red
_exptl_crystal_density_diffrn 1.497
_exptl_crystal_description Needle
_exptl_crystal_F_000 6168
_exptl_crystal_size_max 0.150
_exptl_crystal_size_mid 0.040
_exptl_crystal_size_min 0.025
_refine_diff_density_max 0.685
_refine_diff_density_min -0.834
_refine_diff_density_rms 0.085
_refine_ls_abs_structure_details
;
 Flack x determined using 2634 quotients [(I+)-(I-)]/[(I+)+(I-)]
 (Parsons, Flack and Wagner, Acta Cryst. B69 (2013) 249-259).
;
_refine_ls_abs_structure_Flack -0.026(16)
_refine_ls_extinction_method none
_refine_ls_goodness_of_fit_ref 1.061
_refine_ls_hydrogen_treatment constr
_refine_ls_matrix_type full
_refine_ls_number_parameters 891
_refine_ls_number_reflns 9268
_refine_ls_number_restraints 180
_refine_ls_restrained_S_all 1.051
_refine_ls_R_factor_all 0.1022
_refine_ls_R_factor_gt 0.0745
_refine_ls_shift/su_max 0.000
_refine_ls_shift/su_mean 0.000
_refine_ls_structure_factor_coef Fsqd
_refine_ls_weighting_details 'w=1/[\s^2^(Fo^2^)+(0.0352P)^2^+75.6144P] where P=(Fo^2^+2Fc^2^)/3'
_refine_ls_weighting_scheme calc
_refine_ls_wR_factor_gt 0.1505
_refine_ls_wR_factor_ref 0.1694
_reflns_Friedel_coverage 0.778
_reflns_Friedel_fraction_full 0.926
_reflns_Friedel_fraction_max 0.926
_reflns_number_gt 7337
_reflns_number_total 9268
_reflns_threshold_expression 'I > 2\s(I)'
_cod_data_source_file d0nj02413a2.cif
_cod_data_source_block mo4l4pph4
_cod_depositor_comments
;
The following automatic conversions were performed:

data item '_exptl_absorpt_correction_type' value 'None' was changed
to 'none' in accordance with the
/home/data/users/saulius/crontab/automatic-downloads/rss-feeds/RSC/lib/dictionaries/cif_core.dic
dictionary named 'cif_core.dic' version 2.4.2 last updated on
2011-04-26.

Automatic conversion script
Id: cif_fix_values 7556 2019-12-06 15:28:31Z antanas 

 Adding full bibliography for 7059731--7059734.cif.

 Adding full bibliography for 7059731--7059734.cif.
;
_cod_original_cell_volume 13386(5)
_cod_database_code 7059731
_shelx_shelxl_version_number 2018/3
_shelx_space_group_comment
;
The symmetry employed for this shelxl refinement is uniquely defined
by the following loop, which should always be used as a source of
symmetry information in preference to the above space-group names.
They are only intended as comments.
;
_olex2_refinement_description
;
1. Fixed Uiso
 At 1.2 times of:
  All C(H) groups
2. Rigid body (RIGU) restrains
 C69A, C70A, C71A, C74A, C72A, C73A, C69B, C70B, C72B, C71B, C74B, C73B, C63A,
 C68A, C67A, C66A, C65A, C64A, C63B, C67B, C68B, C65B, C64B, C66B, C45, C46,
 C47, C48, C49, C50
 with sigma for 1-2 distances of 0.002 and sigma for 1-3 distances of 0.002
3. Others
 Fixed Sof: C63A(0.5) C64A(0.5) H64A(0.5) C65A(0.5) H65A(0.5) C66A(0.5)
 H66A(0.5) C67A(0.5) H67A(0.5) C68A(0.5) H68A(0.5) C65B(0.5) H65B(0.5)
 C64B(0.5) H64B(0.5) C66B(0.5) H66B(0.5) C63B(0.5) C67B(0.5) H67B(0.5)
 C68B(0.5) H68B(0.5) C69A(0.5) C73A(0.5) H73A(0.5) C72A(0.5) H72A(0.5)
 C74A(0.5) H74A(0.5) C71A(0.5) H71A(0.5) C70A(0.5) H70A(0.5) C70B(0.5)
 H70B(0.5) C69B(0.5) C73B(0.5) H73B(0.5) C74B(0.5) H74B(0.5) C71B(0.5)
 H71B(0.5) C72B(0.5) H72B(0.5)
4.a Aromatic/amide H refined with riding coordinates:
 C3(H3), C4(H4), C7(H7), C10(H10), C11(H11), C16(H16), C17(H17), C20(H20),
 C23(H23), C24(H24), C28(H28), C29(H29), C30(H30), C31(H31), C32(H32), C34(H34),
  C35(H35), C36(H36), C37(H37), C38(H38), C40(H40), C41(H41), C42(H42),
 C43(H43), C44(H44), C46(H46), C47(H47), C48(H48), C49(H49), C50(H50), C52(H52),
  C53(H53), C54(H54), C55(H55), C56(H56), C58(H58), C59(H59), C60(H60),
 C61(H61), C62(H62), C64A(H64A), C65A(H65A), C66A(H66A), C67A(H67A), C68A(H68A),
  C65B(H65B), C64B(H64B), C66B(H66B), C67B(H67B), C68B(H68B), C73A(H73A),
 C72A(H72A), C74A(H74A), C71A(H71A), C70A(H70A), C70B(H70B), C73B(H73B),
 C74B(H74B), C71B(H71B), C72B(H72B)
4.b Fitted hexagon refined as free rotating group:
 C63A(C64A,C65A,C66A,C67A,C68A), C65B(C64B,C66B,C63B,C67B,C68B), C69A(C73A,
 C72A,C74A,C71A,C70A), C70B(C69B,C73B,C74B,C71B,C72B)
;
_smtbx_masks_void_probe_radius 1.2
_smtbx_masks_void_truncation_radius 1.2
_olex2_submission_special_instructions 'No special instructions were received'

loop_
_space_group_symop_operation_xyz
'x, y, z'
'-x, -y, z+1/2'
'-y+1/2, x+1/2, z+3/4'
'y+1/2, -x+1/2, z+1/4'
'-x+1/2, y+1/2, -z+3/4'
'x+1/2, -y+1/2, -z+1/4'
'y, x, -z'
'-y, -x, -z+1/2'

loop_
_atom_site_label
_atom_site_type_symbol
_atom_site_fract_x
_atom_site_fract_y
_atom_site_fract_z
_atom_site_U_iso_or_equiv
_atom_site_adp_type
_atom_site_occupancy
_atom_site_site_symmetry_order
_atom_site_calc_flag
_atom_site_refinement_flags_posn
_atom_site_refinement_flags_adp
_atom_site_refinement_flags_occupancy
_atom_site_disorder_assembly
_atom_site_disorder_group
C1 C 0.7566(5) 0.1455(5) 0.3359(8) 0.058(4) Uani 1 1 d . . . . .
C2 C 0.7470(5) 0.1658(5) 0.2493(9) 0.060(4) Uani 1 1 d . . . . .
C3 C 0.7245(5) 0.1390(5) 0.3986(10) 0.057(4) Uani 1 1 d . . . . .
H3 H 0.731560 0.125506 0.455157 0.068 Uiso 1 1 calc R U . . .
C4 C 0.7038(5) 0.1795(6) 0.2310(11) 0.070(5) Uani 1 1 d . . . . .
H4 H 0.696845 0.193375 0.174901 0.084 Uiso 1 1 calc R U . . .
C5 C 0.6808(5) 0.1520(5) 0.3803(10) 0.057(4) Uani 1 1 d . . . . .
C6 C 0.6717(5) 0.1727(5) 0.2946(11) 0.062(4) Uani 1 1 d . . . . .
C7 C 0.6453(5) 0.1471(5) 0.4419(10) 0.056(4) Uani 1 1 d . . . . .
H7 H 0.650757 0.134362 0.499879 0.068 Uiso 1 1 calc R U . . .
C8 C 0.6019(5) 0.1605(5) 0.4190(8) 0.050(3) Uani 1 1 d . . . . .
C9 C 0.5956(5) 0.1793(5) 0.3326(9) 0.056(4) Uani 1 1 d . . . . .
C10 C 0.5645(5) 0.1551(5) 0.4749(10) 0.059(4) Uani 1 1 d . . . . .
H10 H 0.567456 0.141536 0.532865 0.071 Uiso 1 1 calc R U . . .
C11 C 0.5539(5) 0.1946(6) 0.3002(10) 0.072(5) Uani 1 1 d . . . . .
H11 H 0.550552 0.207696 0.241919 0.086 Uiso 1 1 calc R U . . .
C12 C 0.5241(5) 0.1693(5) 0.4461(9) 0.057(4) Uani 1 1 d . . . . .
C13 C 0.5183(5) 0.1891(6) 0.3596(9) 0.063(4) Uani 1 1 d . . . . .
C14 C 0.4002(5) 0.2774(6) 0.3774(10) 0.061(4) Uani 1 1 d . . . . .
C15 C 0.4378(5) 0.2894(5) 0.4408(11) 0.064(4) Uani 1 1 d . . . . .
C16 C 0.3807(5) 0.3097(5) 0.3308(10) 0.059(4) Uani 1 1 d . . . . .
H16 H 0.357646 0.302462 0.289274 0.071 Uiso 1 1 calc R U . . .
C17 C 0.4494(5) 0.3334(5) 0.4552(10) 0.064(4) Uani 1 1 d . . . . .
H17 H 0.470500 0.341553 0.500043 0.076 Uiso 1 1 calc R U . . .
C18 C 0.3931(5) 0.3535(5) 0.3413(9) 0.061(4) Uani 1 1 d . . . . .
C19 C 0.4288(6) 0.3647(5) 0.4016(10) 0.066(4) Uani 1 1 d . . . . .
C20 C 0.3731(5) 0.3895(5) 0.2953(10) 0.062(4) Uani 1 1 d . . . . .
H20 H 0.350141 0.383227 0.253014 0.075 Uiso 1 1 calc R U . . .
C21 C 0.3849(5) 0.4330(5) 0.3079(11) 0.064(4) Uani 1 1 d . . . . .
C22 C 0.4216(6) 0.4417(5) 0.3687(10) 0.066(4) Uani 1 1 d . . . . .
C23 C 0.3642(5) 0.4691(5) 0.2658(11) 0.064(4) Uani 1 1 d . . . . .
H23 H 0.339811 0.463983 0.226320 0.077 Uiso 1 1 calc R U . . .
C24 C 0.4380(5) 0.4831(5) 0.3836(10) 0.064(4) Uani 1 1 d . . . . .
H24 H 0.462106 0.488199 0.423898 0.076 Uiso 1 1 calc R U . . .
C25 C 0.3779(5) 0.5107(5) 0.2797(11) 0.064(4) Uani 1 1 d . . . . .
C26 C 0.4171(5) 0.5186(6) 0.3354(11) 0.066(4) Uani 1 1 d . . . . .
C27 C 0.5005(5) 0.1077(5) -0.1748(9) 0.059(4) Uani 1 1 d . . . . .
C28 C 0.4896(6) 0.0941(6) -0.2613(14) 0.093(6) Uani 1 1 d . . . . .
H28 H 0.461370 0.101493 -0.285857 0.112 Uiso 1 1 calc R U . . .
C29 C 0.5200(6) 0.0694(7) -0.3136(14) 0.093(6) Uani 1 1 d . . . . .
H29 H 0.511278 0.058354 -0.371350 0.112 Uiso 1 1 calc R U . . .
C30 C 0.5604(5) 0.0616(6) -0.2830(11) 0.073(5) Uani 1 1 d . . . . .
H30 H 0.580671 0.045387 -0.319708 0.088 Uiso 1 1 calc R U . . .
C31 C 0.5736(7) 0.0764(6) -0.1992(11) 0.085(5) Uani 1 1 d . . . . .
H31 H 0.602872 0.070669 -0.178188 0.102 Uiso 1 1 calc R U . . .
C32 C 0.5444(6) 0.0995(6) -0.1460(11) 0.072(5) Uani 1 1 d . . . . .
H32 H 0.553817 0.110237 -0.088440 0.087 Uiso 1 1 calc R U . . .
C33 C 0.4780(5) 0.1956(5) -0.1076(11) 0.065(4) Uani 1 1 d . . . . .
C34 C 0.4468(6) 0.2271(6) -0.0745(10) 0.072(5) Uani 1 1 d . . . . .
H34 H 0.417468 0.218183 -0.059759 0.086 Uiso 1 1 calc R U . . .
C35 C 0.4595(8) 0.2709(6) -0.0641(12) 0.087(6) Uani 1 1 d . . . . .
H35 H 0.438899 0.291966 -0.041475 0.104 Uiso 1 1 calc R U . . .
C36 C 0.5013(7) 0.2838(6) -0.0860(13) 0.089(6) Uani 1 1 d . . . . .
H36 H 0.509513 0.313988 -0.077827 0.107 Uiso 1 1 calc R U . . .
C37 C 0.5332(7) 0.2532(7) -0.1210(14) 0.097(6) Uani 1 1 d . . . . .
H37 H 0.562028 0.262752 -0.138084 0.116 Uiso 1 1 calc R U . . .
C38 C 0.5207(6) 0.2088(6) -0.1292(13) 0.086(6) Uani 1 1 d . . . . .
H38 H 0.541672 0.187471 -0.149734 0.104 Uiso 1 1 calc R U . . .
C39 C 0.4092(5) 0.1327(5) -0.1553(10) 0.062(4) Uani 1 1 d . . . . .
C40 C 0.3955(5) 0.1585(5) -0.2293(9) 0.065(4) Uani 1 1 d . . . . .
H40 H 0.414594 0.181142 -0.251395 0.077 Uiso 1 1 calc R U . . .
C41 C 0.3552(6) 0.1521(6) -0.2707(12) 0.079(5) Uani 1 1 d . . . . .
H41 H 0.346410 0.171155 -0.318798 0.095 Uiso 1 1 calc R U . . .
C42 C 0.3276(5) 0.1191(6) -0.2443(12) 0.075(5) Uani 1 1 d . . . . .
H42 H 0.299912 0.115026 -0.273801 0.090 Uiso 1 1 calc R U . . .
C43 C 0.3401(7) 0.0912(6) -0.1743(13) 0.088(6) Uani 1 1 d . . . . .
H43 H 0.321101 0.067755 -0.156118 0.105 Uiso 1 1 calc R U . . .
C44 C 0.3808(6) 0.0975(6) -0.1299(12) 0.078(5) Uani 1 1 d . . . . .
H44 H 0.389311 0.077962 -0.082374 0.093 Uiso 1 1 calc R U . . .
C45 C 0.4641(5) 0.1164(5) 0.0047(10) 0.063(4) Uani 1 1 d . . . . .
C46 C 0.4661(6) 0.0707(6) 0.0171(11) 0.084(5) Uani 1 1 d . . . . .
H46 H 0.468319 0.051802 -0.034278 0.101 Uiso 1 1 calc R U . . .
C47 C 0.4648(7) 0.0530(7) 0.1009(12) 0.090(5) Uani 1 1 d . . . . .
H47 H 0.464770 0.021709 0.107636 0.108 Uiso 1 1 calc R U . . .
C48 C 0.4634(6) 0.0801(7) 0.1788(11) 0.083(5) Uani 1 1 d . . . . .
H48 H 0.463662 0.066997 0.237527 0.100 Uiso 1 1 calc R U . . .
C49 C 0.4616(5) 0.1260(6) 0.1698(10) 0.073(4) Uani 1 1 d . . . . .
H49 H 0.459380 0.144506 0.221787 0.087 Uiso 1 1 calc R U . . .
C50 C 0.4632(5) 0.1444(6) 0.0808(9) 0.065(4) Uani 1 1 d . . . . .
H50 H 0.463569 0.175702 0.072955 0.079 Uiso 1 1 calc R U . . .
C51 C 0.2811(5) 0.2596(5) 0.5917(10) 0.056(4) Uani 1 1 d . . . . .
C52 C 0.3259(5) 0.2658(5) 0.5744(10) 0.066(4) Uani 1 1 d . . . . .
H52 H 0.336790 0.267112 0.513883 0.079 Uiso 1 1 calc R U . . .
C53 C 0.3553(6) 0.2701(5) 0.6501(10) 0.067(4) Uani 1 1 d . . . . .
H53 H 0.386092 0.273972 0.639568 0.080 Uiso 1 1 calc R U . . .
C54 C 0.3397(6) 0.2687(5) 0.7377(12) 0.071(4) Uani 1 1 d . . . . .
H54 H 0.359505 0.271670 0.787658 0.085 Uiso 1 1 calc R U . . .
C55 C 0.2945(6) 0.2630(5) 0.7520(12) 0.071(5) Uani 1 1 d . . . . .
H55 H 0.283493 0.262904 0.812519 0.086 Uiso 1 1 calc R U . . .
C56 C 0.2643(6) 0.2574(5) 0.6795(10) 0.065(4) Uani 1 1 d . . . . .
H56 H 0.233641 0.252229 0.690319 0.078 Uiso 1 1 calc R U . . .
C57 C 0.2548(5) 0.1891(5) 0.4712(11) 0.064(4) Uani 1 1 d . . . . .
C58 C 0.2962(5) 0.1694(5) 0.4817(13) 0.075(5) Uani 1 1 d . . . . .
H58 H 0.319413 0.186314 0.508460 0.090 Uiso 1 1 calc R U . . .
C59 C 0.3051(6) 0.1268(6) 0.4551(13) 0.079(5) Uani 1 1 d . . . . .
H59 H 0.333897 0.114594 0.463253 0.095 Uiso 1 1 calc R U . . .
C60 C 0.2722(7) 0.1021(7) 0.4170(15) 0.101(7) Uani 1 1 d . . . . .
H60 H 0.278211 0.072622 0.397691 0.122 Uiso 1 1 calc R U . . .
C61 C 0.2304(6) 0.1194(7) 0.4061(15) 0.097(7) Uani 1 1 d . . . . .
H61 H 0.207065 0.101594 0.382821 0.117 Uiso 1 1 calc R U . . .
C62 C 0.2229(6) 0.1632(6) 0.4296(14) 0.090(6) Uani 1 1 d . . . . .
H62 H 0.194773 0.175975 0.416638 0.108 Uiso 1 1 calc R U . . .
C63A C 0.5418(7) 0.4071(8) 0.1585(14) 0.097(13) Uani 0.5 1 d G . P A 2
C64A C 0.4990(8) 0.4001(9) 0.1906(11) 0.076(9) Uani 0.5 1 d G . P A 2
H64A H 0.493476 0.399331 0.254113 0.092 Uiso 0.5 1 calc R U P A 2
C65A C 0.4643(6) 0.3941(8) 0.1297(15) 0.084(11) Uani 0.5 1 d G . P A 2
H65A H 0.435040 0.389297 0.151556 0.101 Uiso 0.5 1 calc R U P A 2
C66A C 0.4723(6) 0.3951(7) 0.0367(14) 0.070(7) Uani 0.5 1 d G . P A 2
H66A H 0.448624 0.391076 -0.004956 0.084 Uiso 0.5 1 calc R U P A 2
C67A C 0.5151(7) 0.4022(7) 0.0046(11) 0.069(7) Uani 0.5 1 d G . P A 2
H67A H 0.520644 0.402888 -0.058911 0.083 Uiso 0.5 1 calc R U P A 2
C68A C 0.5498(5) 0.4081(7) 0.0656(16) 0.065(7) Uani 0.5 1 d G . P A 2
H68A H 0.579082 0.412921 0.043646 0.078 Uiso 0.5 1 calc R U P A 2
C65B C 0.4487(6) 0.4195(9) 0.1223(18) 0.112(16) Uani 0.5 1 d G . P A 1
H65B H 0.420871 0.420653 0.092191 0.134 Uiso 0.5 1 calc R U P A 1
C64B C 0.4680(7) 0.4581(7) 0.1552(17) 0.083(9) Uani 0.5 1 d G . P A 1
H64B H 0.453312 0.485745 0.147571 0.100 Uiso 0.5 1 calc R U P A 1
C66B C 0.5087(7) 0.4564(7) 0.1992(15) 0.070(8) Uani 0.5 1 d G . P A 1
H66B H 0.521895 0.482795 0.221670 0.084 Uiso 0.5 1 calc R U P A 1
C63B C 0.5302(6) 0.4159(8) 0.2103(16) 0.074(9) Uani 0.5 1 d G . P A 1
C67B C 0.5109(8) 0.3773(7) 0.177(2) 0.108(16) Uani 0.5 1 d G . P A 1
H67B H 0.525599 0.349659 0.185009 0.130 Uiso 0.5 1 calc R U P A 1
C68B C 0.4702(8) 0.3790(8) 0.133(2) 0.13(2) Uani 0.5 1 d G . P A 1
H68B H 0.457015 0.352609 0.110910 0.153 Uiso 0.5 1 calc R U P A 1
C69A C 0.5938(10) 0.3629(7) 0.3119(19) 0.094(11) Uani 0.5 1 d G . P A -2
C73A C 0.5612(8) 0.3462(8) 0.369(2) 0.115(13) Uani 0.5 1 d G . P A -2
H73A H 0.534136 0.361823 0.377077 0.138 Uiso 0.5 1 calc R U P A -2
C72A C 0.5683(9) 0.3066(9) 0.415(2) 0.110(13) Uani 0.5 1 d G . P A -2
H72A H 0.546027 0.295129 0.454579 0.132 Uiso 0.5 1 calc R U P A -2
C74A C 0.6079(10) 0.2837(7) 0.404(2) 0.132(16) Uani 0.5 1 d G . P A -2
H74A H 0.612725 0.256606 0.435474 0.158 Uiso 0.5 1 calc R U P A -2
C71A C 0.6405(8) 0.3004(8) 0.347(2) 0.120(13) Uani 0.5 1 d G . P A -2
H71A H 0.667534 0.284778 0.338867 0.144 Uiso 0.5 1 calc R U P A -2
C70A C 0.6334(9) 0.3400(9) 0.3006(18) 0.107(11) Uani 0.5 1 d G . P A -2
H70A H 0.655644 0.351473 0.261365 0.129 Uiso 0.5 1 calc R U P A -2
C70B C 0.5651(10) 0.3317(8) 0.3062(12) 0.101(13) Uani 0.5 1 d G . P A 1
H70B H 0.561929 0.323291 0.244301 0.121 Uiso 0.5 1 calc R U P A 1
C69B C 0.5770(8) 0.3748(7) 0.3284(12) 0.064(8) Uani 0.5 1 d G . P A 1
C73B C 0.5817(8) 0.3871(6) 0.4189(14) 0.077(8) Uani 0.5 1 d G . P A 1
H73B H 0.589881 0.416592 0.434056 0.092 Uiso 0.5 1 calc R U P A 1
C74B C 0.5745(9) 0.3561(8) 0.4873(10) 0.093(10) Uani 0.5 1 d G . P A 1
H74B H 0.577739 0.364478 0.549198 0.111 Uiso 0.5 1 calc R U P A 1
C71B C 0.5626(9) 0.3129(8) 0.4651(15) 0.104(13) Uani 0.5 1 d G . P A 1
H71B H 0.557692 0.291771 0.511892 0.124 Uiso 0.5 1 calc R U P A 1
C72B C 0.5579(10) 0.3007(6) 0.3746(18) 0.126(19) Uani 0.5 1 d G . P A 1
H72B H 0.549787 0.271176 0.359444 0.152 Uiso 0.5 1 calc R U P A 1
O1 O 0.8862(3) 0.1502(4) 0.3274(8) 0.077(3) Uani 1 1 d . . . . .
O2 O 0.8008(4) 0.1343(3) 0.3435(6) 0.063(3) Uani 1 1 d . . . . .
O3 O 0.7787(4) 0.1718(4) 0.1935(7) 0.074(3) Uani 1 1 d . . . . .
O4 O 0.6302(3) 0.1862(4) 0.2740(6) 0.066(3) Uani 1 1 d . . . . .
O5 O 0.4863(3) 0.1661(3) 0.4965(7) 0.064(3) Uani 1 1 d . . . . .
O6 O 0.4786(4) 0.2025(4) 0.3380(6) 0.070(3) Uani 1 1 d . . . . .
O7 O 0.4074(3) 0.1483(3) 0.3806(7) 0.065(3) Uani 1 1 d . . . . .
O8 O 0.4051(3) 0.1844(3) 0.5473(7) 0.074(3) Uani 1 1 d . . . . .
O9 O 0.3923(3) 0.2333(4) 0.3757(6) 0.062(3) Uani 1 1 d . . . . .
O10 O 0.4555(3) 0.2560(4) 0.4856(8) 0.073(3) Uani 1 1 d . . . . .
O11 O 0.4416(4) 0.4081(3) 0.4134(7) 0.070(3) Uani 1 1 d . . . . .
O12 O 0.4299(4) 0.5595(4) 0.3433(7) 0.076(3) Uani 1 1 d . . . . .
O13 O 0.3615(3) 0.5478(3) 0.2423(9) 0.079(3) Uani 1 1 d . . . . .
O14 O 0.3667(4) 0.6240(4) 0.1591(8) 0.085(3) Uani 1 1 d . . . . .
P1 P 0.46261(15) 0.13832(14) -0.1093(3) 0.0621(11) Uani 1 1 d . . . . .
P2 P 0.24562(14) 0.24562(14) 0.500000 0.0623(15) Uani 1 2 d S T P . .
P3 P 0.58443(17) 0.41557(17) 0.250000 0.088(2) Uani 1 2 d S T P . .
Mo1 Mo 0.84374(5) 0.15626(5) 0.250000 0.0649(5) Uani 1 2 d S T P . .
Mo2 Mo 0.42921(5) 0.19067(5) 0.44426(9) 0.0625(4) Uani 1 1 d . . . . .
Mo3 Mo 0.39611(5) 0.60389(5) 0.250000 0.0751(6) Uani 1 2 d S T P . .

loop_
_atom_site_aniso_label
_atom_site_aniso_U_11
_atom_site_aniso_U_22
_atom_site_aniso_U_33
_atom_site_aniso_U_23
_atom_site_aniso_U_13
_atom_site_aniso_U_12
C1 0.064(11) 0.085(12) 0.026(7) -0.007(7) -0.015(7) -0.010(8)
C2 0.053(10) 0.094(12) 0.034(7) -0.019(8) 0.011(7) 0.000(8)
C3 0.075(11) 0.040(9) 0.055(9) -0.004(7) -0.004(8) -0.004(7)
C4 0.056(11) 0.097(13) 0.057(10) -0.016(9) 0.003(8) 0.004(9)
C5 0.049(9) 0.064(10) 0.059(9) -0.006(8) -0.004(7) 0.003(7)
C6 0.056(10) 0.058(10) 0.070(11) -0.007(8) -0.010(8) 0.011(7)
C7 0.058(10) 0.056(10) 0.055(8) 0.006(7) -0.007(8) -0.005(7)
C8 0.051(9) 0.054(9) 0.046(8) -0.006(7) -0.005(7) -0.002(6)
C9 0.046(9) 0.082(11) 0.039(8) -0.015(7) -0.002(7) 0.001(7)
C10 0.065(11) 0.061(10) 0.051(9) -0.001(7) 0.003(7) -0.001(8)
C11 0.061(10) 0.109(14) 0.045(8) -0.002(9) 0.002(8) 0.013(9)
C12 0.062(10) 0.068(10) 0.041(8) -0.007(7) 0.013(7) -0.010(7)
C13 0.064(11) 0.083(12) 0.040(8) -0.008(8) -0.008(7) 0.011(8)
C14 0.050(10) 0.080(12) 0.052(9) -0.006(8) 0.008(7) -0.008(8)
C15 0.068(11) 0.054(10) 0.069(10) 0.009(8) 0.011(9) 0.005(8)
C16 0.065(10) 0.058(10) 0.054(9) 0.005(8) 0.002(7) 0.004(8)
C17 0.082(12) 0.065(11) 0.043(8) 0.003(7) 0.002(8) -0.010(8)
C18 0.065(10) 0.069(11) 0.048(8) -0.006(7) 0.003(7) -0.006(8)
C19 0.089(12) 0.056(10) 0.052(9) 0.007(8) 0.009(9) 0.008(9)
C20 0.047(9) 0.080(12) 0.060(9) 0.005(8) 0.003(7) -0.006(8)
C21 0.069(11) 0.053(10) 0.070(10) -0.001(9) 0.012(9) -0.009(8)
C22 0.097(13) 0.056(11) 0.046(8) 0.010(7) 0.004(9) 0.006(9)
C23 0.053(10) 0.079(12) 0.061(10) 0.012(9) 0.000(8) -0.010(8)
C24 0.072(11) 0.061(11) 0.059(9) -0.002(8) -0.001(8) -0.003(8)
C25 0.052(10) 0.066(11) 0.073(11) 0.009(9) 0.015(8) -0.006(8)
C26 0.056(11) 0.082(13) 0.060(10) 0.011(9) 0.020(8) 0.006(9)
C27 0.072(11) 0.067(10) 0.037(8) -0.008(7) 0.020(7) 0.000(8)
C28 0.060(11) 0.120(16) 0.098(14) -0.025(12) 0.027(10) 0.021(10)
C29 0.074(14) 0.107(16) 0.099(14) -0.018(13) -0.002(11) -0.001(11)
C30 0.047(10) 0.094(13) 0.078(12) -0.024(10) 0.015(8) -0.002(8)
C31 0.094(14) 0.099(14) 0.060(10) -0.010(10) 0.022(10) 0.022(11)
C32 0.073(12) 0.085(12) 0.059(10) -0.001(9) 0.012(9) 0.012(9)
C33 0.077(12) 0.052(10) 0.066(10) 0.000(8) 0.010(8) 0.010(8)
C34 0.078(12) 0.082(13) 0.054(9) 0.007(8) 0.011(8) 0.004(9)
C35 0.124(18) 0.074(13) 0.063(11) -0.009(10) 0.017(11) 0.017(11)
C36 0.109(17) 0.070(13) 0.090(14) -0.004(10) 0.010(12) 0.001(11)
C37 0.095(15) 0.098(16) 0.097(15) -0.011(12) 0.037(12) -0.012(12)
C38 0.093(14) 0.056(11) 0.110(15) -0.015(10) 0.041(12) -0.007(9)
C39 0.067(11) 0.058(10) 0.060(9) -0.003(8) 0.014(8) 0.007(8)
C40 0.070(11) 0.081(12) 0.043(8) -0.002(8) 0.009(8) 0.002(9)
C41 0.080(13) 0.083(13) 0.074(12) 0.018(10) 0.008(10) 0.010(10)
C42 0.058(10) 0.099(14) 0.067(10) -0.006(11) 0.010(9) -0.007(9)
C43 0.082(14) 0.085(14) 0.095(14) 0.012(11) 0.005(11) -0.014(10)
C44 0.073(12) 0.086(13) 0.074(12) 0.024(10) 0.015(10) 0.016(10)
C45 0.071(10) 0.073(7) 0.046(6) 0.009(5) 0.011(7) 0.006(7)
C46 0.119(15) 0.073(7) 0.060(7) 0.018(6) 0.015(9) 0.014(9)
C47 0.114(15) 0.092(10) 0.065(7) 0.029(6) 0.009(9) 0.005(10)
C48 0.071(11) 0.121(10) 0.058(7) 0.025(7) 0.009(8) 0.017(9)
C49 0.056(10) 0.117(9) 0.045(6) 0.005(7) 0.005(7) 0.010(8)
C50 0.060(10) 0.090(9) 0.047(6) -0.002(5) 0.004(6) -0.002(8)
C51 0.058(10) 0.052(9) 0.057(9) -0.004(7) 0.000(7) -0.004(7)
C52 0.074(12) 0.070(11) 0.052(9) -0.010(8) 0.003(8) 0.004(8)
C53 0.073(12) 0.072(11) 0.055(9) -0.006(8) 0.018(9) -0.004(8)
C54 0.074(12) 0.053(10) 0.085(12) -0.017(9) 0.005(10) 0.009(8)
C55 0.095(14) 0.061(10) 0.058(9) -0.005(8) 0.023(10) 0.003(9)
C56 0.080(12) 0.061(10) 0.055(9) -0.003(8) 0.007(9) -0.004(8)
C57 0.046(9) 0.052(9) 0.095(12) -0.001(8) -0.002(8) 0.001(7)
C58 0.045(10) 0.070(12) 0.111(15) 0.013(10) -0.009(9) 0.005(8)
C59 0.071(12) 0.059(11) 0.107(14) 0.008(10) 0.010(11) 0.004(9)
C60 0.079(14) 0.083(14) 0.142(19) -0.033(13) 0.025(13) -0.011(11)
C61 0.051(12) 0.098(16) 0.143(19) -0.028(13) 0.008(11) -0.012(10)
C62 0.053(11) 0.074(13) 0.144(18) -0.043(12) 0.010(11) 0.001(9)
C63A 0.060(14) 0.13(4) 0.096(14) 0.011(17) 0.003(12) -0.001(18)
C64A 0.059(15) 0.09(2) 0.082(14) 0.008(18) 0.002(10) 0.007(17)
C65A 0.056(15) 0.11(3) 0.088(14) -0.009(16) 0.000(10) 0.022(18)
C66A 0.065(12) 0.056(18) 0.088(13) -0.007(15) 0.000(11) -0.006(12)
C67A 0.067(12) 0.043(17) 0.098(15) -0.003(15) 0.005(10) -0.003(11)
C68A 0.059(13) 0.038(16) 0.099(14) 0.014(14) 0.010(10) -0.010(12)
C65B 0.07(2) 0.11(2) 0.16(4) -0.02(2) -0.04(2) -0.007(13)
C64B 0.054(14) 0.104(19) 0.09(2) -0.002(17) -0.016(14) -0.013(12)
C66B 0.049(14) 0.097(16) 0.064(17) -0.012(15) -0.005(12) -0.006(11)
C63B 0.035(15) 0.090(17) 0.10(3) -0.007(14) 0.000(14) -0.017(10)
C67B 0.047(18) 0.100(17) 0.18(4) -0.03(2) -0.03(2) -0.007(13)
C68B 0.06(2) 0.106(19) 0.22(5) -0.02(2) -0.06(3) -0.011(15)
C69A 0.10(2) 0.041(19) 0.14(3) -0.028(15) -0.015(19) -0.009(13)
C73A 0.10(2) 0.06(2) 0.18(4) 0.01(2) -0.01(2) -0.001(16)
C72A 0.13(3) 0.037(17) 0.16(4) -0.019(18) -0.02(2) -0.004(15)
C74A 0.13(3) 0.04(2) 0.23(5) 0.00(2) -0.01(3) -0.004(14)
C71A 0.11(2) 0.07(2) 0.18(4) 0.00(2) -0.03(2) -0.002(16)
C70A 0.12(2) 0.08(2) 0.13(3) -0.015(18) -0.01(2) 0.016(17)
C70B 0.14(4) 0.078(18) 0.081(16) -0.015(12) -0.01(2) -0.020(18)
C69B 0.06(2) 0.073(16) 0.057(11) -0.009(11) -0.028(13) 0.002(15)
C73B 0.09(2) 0.082(16) 0.058(12) -0.011(10) -0.034(13) 0.020(15)
C74B 0.12(3) 0.097(18) 0.060(13) -0.003(12) -0.018(16) 0.027(18)
C71B 0.13(3) 0.089(17) 0.090(17) 0.002(16) -0.01(2) 0.027(18)
C72B 0.20(5) 0.081(19) 0.096(19) -0.006(13) 0.00(2) -0.02(2)
O1 0.049(6) 0.084(8) 0.097(8) 0.019(6) -0.014(6) 0.006(5)
O2 0.073(8) 0.056(6) 0.059(6) 0.004(5) -0.014(5) 0.007(5)
O3 0.060(7) 0.104(9) 0.060(7) -0.012(6) -0.016(6) 0.014(6)
O4 0.057(7) 0.097(8) 0.045(6) 0.001(5) 0.004(5) 0.008(6)
O5 0.079(7) 0.051(6) 0.062(6) 0.005(5) -0.002(6) -0.004(5)
O6 0.064(7) 0.095(9) 0.052(6) -0.001(6) 0.001(5) 0.010(6)
O7 0.062(7) 0.073(7) 0.060(6) -0.006(5) -0.012(5) -0.006(5)
O8 0.075(8) 0.070(7) 0.079(7) 0.006(6) 0.006(6) 0.001(6)
O9 0.046(6) 0.077(8) 0.064(6) -0.004(5) -0.003(5) -0.013(5)
O10 0.068(7) 0.077(8) 0.072(7) -0.004(6) -0.001(6) -0.007(6)
O11 0.086(8) 0.056(7) 0.067(7) -0.008(5) -0.006(6) -0.008(6)
O12 0.093(9) 0.055(7) 0.079(7) -0.004(6) 0.002(6) -0.007(6)
O13 0.059(7) 0.061(7) 0.118(9) 0.021(7) 0.002(7) 0.001(5)
O14 0.087(9) 0.071(8) 0.097(8) 0.022(6) -0.011(7) -0.001(6)
P1 0.073(3) 0.060(3) 0.053(2) 0.0026(19) 0.012(2) 0.008(2)
P2 0.061(2) 0.061(2) 0.064(4) 0.000(2) 0.000(2) -0.002(3)
P3 0.070(3) 0.070(3) 0.123(6) -0.012(3) -0.012(3) -0.005(3)
Mo1 0.0600(7) 0.0600(7) 0.0748(13) -0.0033(8) -0.0033(8) 0.0051(9)
Mo2 0.0622(9) 0.0667(10) 0.0587(7) 0.0014(7) 0.0045(7) 0.0001(7)
Mo3 0.0645(8) 0.0645(8) 0.0963(16) 0.0048(9) 0.0048(9) 0.0023(10)

loop_
_atom_type_symbol
_atom_type_description
_atom_type_scat_dispersion_real
_atom_type_scat_dispersion_imag
_atom_type_scat_source
C C 0.0033 0.0016 'International Tables Vol C Tables 4.2.6.8 and 6.1.1.4'
H H 0.0000 0.0000 'International Tables Vol C Tables 4.2.6.8 and 6.1.1.4'
Mo Mo -1.6832 0.6857 'International Tables Vol C Tables 4.2.6.8 and 6.1.1.4'
O O 0.0106 0.0060 'International Tables Vol C Tables 4.2.6.8 and 6.1.1.4'
P P 0.1023 0.0942 'International Tables Vol C Tables 4.2.6.8 and 6.1.1.4'

loop_
_geom_angle_atom_site_label_1
_geom_angle_atom_site_label_2
_geom_angle_atom_site_label_3
_geom_angle
_geom_angle_site_symmetry_1
_geom_angle_site_symmetry_3
_geom_angle_publ_flag
C3 C1 C2 121.3(15) . . ?
C3 C1 O2 126.9(13) . . ?
O2 C1 C2 111.7(12) . . ?
C4 C2 C1 119.0(14) . . ?
O3 C2 C1 118.7(14) . . ?
O3 C2 C4 122.3(15) . . ?
C1 C3 H3 120.0 . . ?
C1 C3 C5 120.1(15) . . ?
C5 C3 H3 120.0 . . ?
C2 C4 H4 120.4 . . ?
C6 C4 C2 119.2(15) . . ?
C6 C4 H4 120.4 . . ?
C3 C5 C6 118.2(14) . . ?
C3 C5 C7 124.1(14) . . ?
C7 C5 C6 117.7(13) . . ?
C4 C6 C5 122.1(14) . . ?
O4 C6 C4 117.4(14) . . ?
O4 C6 C5 120.5(14) . . ?
C5 C7 H7 119.3 . . ?
C5 C7 C8 121.4(13) . . ?
C8 C7 H7 119.3 . . ?
C9 C8 C7 117.1(13) . . ?
C10 C8 C7 124.9(13) . . ?
C10 C8 C9 118.0(13) . . ?
C8 C9 C11 123.5(13) . . ?
O4 C9 C8 122.0(13) . . ?
O4 C9 C11 114.4(13) . . ?
C8 C10 H10 120.0 . . ?
C12 C10 C8 120.0(14) . . ?
C12 C10 H10 120.0 . . ?
C9 C11 H11 122.2 . . ?
C13 C11 C9 115.7(14) . . ?
C13 C11 H11 122.2 . . ?
C10 C12 C13 121.6(14) . . ?
C10 C12 O5 123.9(14) . . ?
O5 C12 C13 114.6(14) . . ?
C11 C13 C12 121.2(14) . . ?
O6 C13 C11 121.3(14) . . ?
O6 C13 C12 117.5(14) . . ?
C16 C14 C15 118.4(15) . . ?
C16 C14 O9 129.4(15) . . ?
O9 C14 C15 112.2(13) . . ?
C17 C15 C14 120.7(15) . . ?
O10 C15 C14 115.4(14) . . ?
O10 C15 C17 123.6(16) . . ?
C14 C16 H16 119.2 . . ?
C14 C16 C18 121.5(16) . . ?
C18 C16 H16 119.2 . . ?
C15 C17 H17 121.5 . . ?
C19 C17 C15 117.1(15) . . ?
C19 C17 H17 121.5 . . ?
C16 C18 C19 119.8(14) . . ?
C16 C18 C20 124.5(15) . . ?
C20 C18 C19 115.7(14) . . ?
C17 C19 C18 122.0(15) . . ?
O11 C19 C17 117.1(15) . . ?
O11 C19 C18 120.8(14) . . ?
C18 C20 H20 118.0 . . ?
C21 C20 C18 124.0(15) . . ?
C21 C20 H20 118.0 . . ?
C20 C21 C22 117.0(15) . . ?
C20 C21 C23 124.7(16) . . ?
C23 C21 C22 118.3(14) . . ?
C24 C22 C21 122.9(15) . . ?
O11 C22 C21 120.5(14) . . ?
O11 C22 C24 116.6(15) . . ?
C21 C23 H23 119.2 . . ?
C25 C23 C21 121.6(16) . . ?
C25 C23 H23 119.2 . . ?
C22 C24 H24 121.8 . . ?
C22 C24 C26 116.5(16) . . ?
C26 C24 H24 121.8 . . ?
C23 C25 C26 119.4(15) . . ?
C23 C25 O13 127.2(16) . . ?
O13 C25 C26 113.2(14) . . ?
C24 C26 C25 120.9(16) . . ?
O12 C26 C24 122.4(16) . . ?
O12 C26 C25 116.5(15) . . ?
C28 C27 C32 116.8(14) . . ?
C28 C27 P1 120.5(13) . . ?
C32 C27 P1 122.4(11) . . ?
C27 C28 H28 119.8 . . ?
C27 C28 C29 120.4(18) . . ?
C29 C28 H28 119.8 . . ?
C28 C29 H29 119.7 . . ?
C30 C29 C28 120.6(19) . . ?
C30 C29 H29 119.7 . . ?
C29 C30 H30 119.5 . . ?
C29 C30 C31 121.1(17) . . ?
C31 C30 H30 119.5 . . ?
C30 C31 H31 120.2 . . ?
C30 C31 C32 119.5(18) . . ?
C32 C31 H31 120.2 . . ?
C27 C32 H32 119.3 . . ?
C31 C32 C27 121.4(16) . . ?
C31 C32 H32 119.3 . . ?
C34 C33 P1 118.6(13) . . ?
C38 C33 C34 120.2(16) . . ?
C38 C33 P1 120.9(12) . . ?
C33 C34 H34 120.3 . . ?
C35 C34 C33 119.5(17) . . ?
C35 C34 H34 120.3 . . ?
C34 C35 H35 119.8 . . ?
C36 C35 C34 120.4(18) . . ?
C36 C35 H35 119.8 . . ?
C35 C36 H36 119.2 . . ?
C35 C36 C37 121.5(19) . . ?
C37 C36 H36 119.2 . . ?
C36 C37 H37 121.0 . . ?
C38 C37 C36 118.0(18) . . ?
C38 C37 H37 121.0 . . ?
C33 C38 C37 120.3(16) . . ?
C33 C38 H38 119.9 . . ?
C37 C38 H38 119.9 . . ?
C40 C39 C44 116.3(16) . . ?
C40 C39 P1 121.1(13) . . ?
C44 C39 P1 121.8(13) . . ?
C39 C40 H40 119.1 . . ?
C41 C40 C39 121.8(16) . . ?
C41 C40 H40 119.1 . . ?
C40 C41 H41 119.3 . . ?
C42 C41 C40 121.3(17) . . ?
C42 C41 H41 119.3 . . ?
C41 C42 H42 120.2 . . ?
C41 C42 C43 119.6(17) . . ?
C43 C42 H42 120.2 . . ?
C42 C43 H43 119.9 . . ?
C42 C43 C44 120.3(17) . . ?
C44 C43 H43 119.9 . . ?
C39 C44 H44 119.7 . . ?
C43 C44 C39 120.5(16) . . ?
C43 C44 H44 119.7 . . ?
C46 C45 C50 119.5(15) . . ?
C46 C45 P1 119.1(13) . . ?
C50 C45 P1 121.4(12) . . ?
C45 C46 H46 119.6 . . ?
C47 C46 C45 120.8(18) . . ?
C47 C46 H46 119.6 . . ?
C46 C47 H47 119.4 . . ?
C46 C47 C48 121.2(19) . . ?
C48 C47 H47 119.4 . . ?
C47 C48 H48 120.0 . . ?
C49 C48 C47 120.0(16) . . ?
C49 C48 H48 120.0 . . ?
C48 C49 H49 120.8 . . ?
C48 C49 C50 118.4(16) . . ?
C50 C49 H49 120.8 . . ?
C45 C50 C49 119.9(16) . . ?
C45 C50 H50 120.0 . . ?
C49 C50 H50 120.0 . . ?
C52 C51 C56 122.2(14) . . ?
C52 C51 P2 118.7(11) . . ?
C56 C51 P2 118.3(12) . . ?
C51 C52 H52 120.9 . . ?
C51 C52 C53 118.2(14) . . ?
C53 C52 H52 120.9 . . ?
C52 C53 H53 119.4 . . ?
C54 C53 C52 121.3(16) . . ?
C54 C53 H53 119.4 . . ?
C53 C54 H54 120.7 . . ?
C53 C54 C55 118.7(17) . . ?
C55 C54 H54 120.7 . . ?
C54 C55 H55 118.9 . . ?
C54 C55 C56 122.2(16) . . ?
C56 C55 H55 118.9 . . ?
C51 C56 C55 117.4(15) . . ?
C51 C56 H56 121.3 . . ?
C55 C56 H56 121.3 . . ?
C58 C57 P2 121.5(13) . . ?
C62 C57 C58 115.7(16) . . ?
C62 C57 P2 122.5(12) . . ?
C57 C58 H58 118.5 . . ?
C59 C58 C57 123.0(17) . . ?
C59 C58 H58 118.5 . . ?
C58 C59 H59 120.4 . . ?
C60 C59 C58 119.2(18) . . ?
C60 C59 H59 120.4 . . ?
C59 C60 H60 119.7 . . ?
C59 C60 C61 120.6(19) . . ?
C61 C60 H60 119.7 . . ?
C60 C61 H61 120.5 . . ?
C60 C61 C62 119.0(17) . . ?
C62 C61 H61 120.5 . . ?
C57 C62 C61 122.3(17) . . ?
C57 C62 H62 118.8 . . ?
C61 C62 H62 118.8 . . ?
C64A C63A C68A 120.0 . . ?
C64A C63A P3 114.4(14) . . ?
C68A C63A P3 125.6(14) . . ?
C63A C64A H64A 120.0 . . ?
C65A C64A C63A 120.0 . . ?
C65A C64A H64A 120.0 . . ?
C64A C65A H65A 120.0 . . ?
C64A C65A C66A 120.0 . . ?
C66A C65A H65A 120.0 . . ?
C65A C66A H66A 120.0 . . ?
C67A C66A C65A 120.0 . . ?
C67A C66A H66A 120.0 . . ?
C66A C67A H67A 120.0 . . ?
C66A C67A C68A 120.0 . . ?
C68A C67A H67A 120.0 . . ?
C63A C68A H68A 120.0 . . ?
C67A C68A C63A 120.0 . . ?
C67A C68A H68A 120.0 . . ?
C64B C65B H65B 120.0 . . ?
C64B C65B C68B 120.0 . . ?
C68B C65B H65B 120.0 . . ?
C65B C64B H64B 120.0 . . ?
C65B C64B C66B 120.0 . . ?
C66B C64B H64B 120.0 . . ?
C64B C66B H66B 120.0 . . ?
C63B C66B C64B 120.0 . . ?
C63B C66B H66B 120.0 . . ?
C66B C63B C67B 120.0 . . ?
C66B C63B P3 119.0(13) . . ?
C67B C63B P3 120.4(13) . . ?
C63B C67B H67B 120.0 . . ?
C68B C67B C63B 120.0 . . ?
C68B C67B H67B 120.0 . . ?
C65B C68B H68B 120.0 . . ?
C67B C68B C65B 120.0 . . ?
C67B C68B H68B 120.0 . . ?
C73A C69A C70A 120.0 . . ?
C73A C69A P3 120.2(17) . . ?
C70A C69A P3 119.8(17) . . ?
C69A C73A H73A 120.0 . . ?
C72A C73A C69A 120.0 . . ?
C72A C73A H73A 120.0 . . ?
C73A C72A H72A 120.0 . . ?
C73A C72A C74A 120.0 . . ?
C74A C72A H72A 120.0 . . ?
C72A C74A H74A 120.0 . . ?
C72A C74A C71A 120.0 . . ?
C71A C74A H74A 120.0 . . ?
C74A C71A H71A 120.0 . . ?
C70A C71A C74A 120.0 . . ?
C70A C71A H71A 120.0 . . ?
C69A C70A H70A 120.0 . . ?
C71A C70A C69A 120.0 . . ?
C71A C70A H70A 120.0 . . ?
C69B C70B H70B 120.0 . . ?
C69B C70B C72B 120.0 . . ?
C72B C70B H70B 120.0 . . ?
C70B C69B P3 123.5(13) . . ?
C73B C69B C70B 120.0 . . ?
C73B C69B P3 116.4(13) . . ?
C69B C73B H73B 120.0 . . ?
C69B C73B C74B 120.0 . . ?
C74B C73B H73B 120.0 . . ?
C73B C74B H74B 120.0 . . ?
C71B C74B C73B 120.0 . . ?
C71B C74B H74B 120.0 . . ?
C74B C71B H71B 120.0 . . ?
C72B C71B C74B 120.0 . . ?
C72B C71B H71B 120.0 . . ?
C70B C72B H72B 120.0 . . ?
C71B C72B C70B 120.0 . . ?
C71B C72B H72B 120.0 . . ?
C1 O2 Mo1 119.2(8) . . ?
C2 O3 Mo1 113.4(10) . . ?
C6 O4 C9 121.2(12) . . ?
C12 O5 Mo2 118.6(9) . . ?
C13 O6 Mo2 113.7(9) . . ?
C14 O9 Mo2 122.1(9) . . ?
C15 O10 Mo2 113.6(10) . . ?
C22 O11 C19 121.9(13) . . ?
C26 O12 Mo3 113.0(10) . . ?
C25 O13 Mo3 119.4(10) . . ?
C27 P1 C33 110.3(7) . . ?
C27 P1 C45 107.5(7) . . ?
C33 P1 C45 109.5(8) . . ?
C39 P1 C27 109.5(7) . . ?
C39 P1 C33 109.7(8) . . ?
C39 P1 C45 110.3(7) . . ?
C51 P2 C51 107.0(10) 7_556 . ?
C51 P2 C57 111.1(7) . 7_556 ?
C51 P2 C57 108.3(7) . . ?
C51 P2 C57 111.1(7) 7_556 . ?
C51 P2 C57 108.3(7) 7_556 7_556 ?
C57 P2 C57 110.9(10) 7_556 . ?
C63A P3 C63A 134.4(16) 8_665 . ?
C63B P3 C63A 27.8(18) 8_665 8_665 ?
C63B P3 C63A 111.4(12) . 8_665 ?
C63B P3 C63B 96(2) . 8_665 ?
C69A P3 C63A 109.8(12) . . ?
C69A P3 C63A 102.3(11) . 8_665 ?
C69B P3 C63A 107(2) 8_665 8_665 ?
C69B P3 C63A 91.5(10) . 8_665 ?
C69B P3 C63B 96.3(11) . . ?
C69B P3 C63B 117(2) . 8_665 ?
C69B P3 C63B 96(3) 8_665 8_665 ?
C69B P3 C63B 117(2) 8_665 . ?
C69B P3 C69B 131(3) 8_665 . ?
O1 Mo1 O1 106.3(8) 8_665 . ?
O1 Mo1 O2 106.1(5) . 8_665 ?
O1 Mo1 O2 89.5(5) . . ?
O1 Mo1 O2 106.1(5) 8_665 . ?
O1 Mo1 O2 89.5(5) 8_665 8_665 ?
O1 Mo1 O3 90.2(5) 8_665 . ?
O1 Mo1 O3 90.2(5) . 8_665 ?
O1 Mo1 O3 160.5(5) . . ?
O1 Mo1 O3 160.5(5) 8_665 8_665 ?
O2 Mo1 O2 154.1(6) . 8_665 ?
O2 Mo1 O3 75.6(4) 8_665 8_665 ?
O2 Mo1 O3 84.0(4) . 8_665 ?
O2 Mo1 O3 75.6(4) . . ?
O2 Mo1 O3 84.0(4) 8_665 . ?
O3 Mo1 O3 76.0(6) . 8_665 ?
O5 Mo2 O6 75.7(4) . . ?
O5 Mo2 O10 85.2(4) . . ?
O6 Mo2 O10 78.9(4) . . ?
O7 Mo2 O5 105.1(4) . . ?
O7 Mo2 O6 89.6(5) . . ?
O7 Mo2 O9 89.4(4) . . ?
O7 Mo2 O10 162.2(5) . . ?
O8 Mo2 O5 89.1(5) . . ?
O8 Mo2 O6 162.0(5) . . ?
O8 Mo2 O7 103.9(5) . . ?
O8 Mo2 O9 106.8(5) . . ?
O8 Mo2 O10 90.4(5) . . ?
O9 Mo2 O5 155.5(4) . . ?
O9 Mo2 O6 85.0(4) . . ?
O9 Mo2 O10 76.3(4) . . ?
O12 Mo3 O12 79.7(6) 8_665 . ?
O13 Mo3 O12 76.0(4) 8_665 8_665 ?
O13 Mo3 O12 83.6(5) . 8_665 ?
O13 Mo3 O12 83.6(5) 8_665 . ?
O13 Mo3 O12 76.0(4) . . ?
O13 Mo3 O13 153.4(6) . 8_665 ?
O14 Mo3 O12 162.4(5) 8_665 8_665 ?
O14 Mo3 O12 89.5(5) 8_665 . ?
O14 Mo3 O12 89.5(5) . 8_665 ?
O14 Mo3 O12 162.4(5) . . ?
O14 Mo3 O13 107.3(5) . 8_665 ?
O14 Mo3 O13 89.2(5) . . ?
O14 Mo3 O13 107.3(5) 8_665 . ?
O14 Mo3 O13 89.2(5) 8_665 8_665 ?
O14 Mo3 O14 104.0(8) 8_665 . ?

loop_
_geom_bond_atom_site_label_1
_geom_bond_atom_site_label_2
_geom_bond_distance
_geom_bond_site_symmetry_2
_geom_bond_publ_flag
C1 C2 1.44(2) . ?
C1 C3 1.353(19) . ?
C1 O2 1.379(17) . ?
C2 C4 1.39(2) . ?
C2 O3 1.272(16) . ?
C3 H3 0.9500 . ?
C3 C5 1.40(2) . ?
C4 H4 0.9500 . ?
C4 C6 1.36(2) . ?
C5 C6 1.43(2) . ?
C5 C7 1.41(2) . ?
C6 O4 1.349(17) . ?
C7 H7 0.9500 . ?
C7 C8 1.413(19) . ?
C8 C9 1.405(18) . ?
C8 C10 1.405(19) . ?
C9 C11 1.422(19) . ?
C9 O4 1.368(16) . ?
C10 H10 0.9500 . ?
C10 C12 1.36(2) . ?
C11 H11 0.9500 . ?
C11 C13 1.39(2) . ?
C12 C13 1.42(2) . ?
C12 O5 1.364(16) . ?
C13 O6 1.305(16) . ?
C14 C15 1.51(2) . ?
C14 C16 1.33(2) . ?
C14 O9 1.353(18) . ?
C15 C17 1.39(2) . ?
C15 O10 1.318(18) . ?
C16 H16 0.9500 . ?
C16 C18 1.38(2) . ?
C17 H17 0.9500 . ?
C17 C19 1.38(2) . ?
C18 C19 1.44(2) . ?
C18 C20 1.42(2) . ?
C19 O11 1.374(18) . ?
C20 H20 0.9500 . ?
C20 C21 1.37(2) . ?
C21 C22 1.45(2) . ?
C21 C23 1.40(2) . ?
C22 C24 1.36(2) . ?
C22 O11 1.350(17) . ?
C23 H23 0.9500 . ?
C23 C25 1.34(2) . ?
C24 H24 0.9500 . ?
C24 C26 1.43(2) . ?
C25 C26 1.46(2) . ?
C25 O13 1.342(18) . ?
C26 O12 1.296(19) . ?
C27 C28 1.38(2) . ?
C27 C32 1.41(2) . ?
C27 P1 1.758(14) . ?
C28 H28 0.9500 . ?
C28 C29 1.41(2) . ?
C29 H29 0.9500 . ?
C29 C30 1.32(2) . ?
C30 H30 0.9500 . ?
C30 C31 1.37(2) . ?
C31 H31 0.9500 . ?
C31 C32 1.37(2) . ?
C32 H32 0.9500 . ?
C33 C34 1.42(2) . ?
C33 C38 1.39(2) . ?
C33 P1 1.790(16) . ?
C34 H34 0.9500 . ?
C34 C35 1.38(2) . ?
C35 H35 0.9500 . ?
C35 C36 1.36(3) . ?
C36 H36 0.9500 . ?
C36 C37 1.43(3) . ?
C37 H37 0.9500 . ?
C37 C38 1.40(2) . ?
C38 H38 0.9500 . ?
C39 C40 1.40(2) . ?
C39 C44 1.41(2) . ?
C39 P1 1.755(17) . ?
C40 H40 0.9500 . ?
C40 C41 1.38(2) . ?
C41 H41 0.9500 . ?
C41 C42 1.35(2) . ?
C42 H42 0.9500 . ?
C42 C43 1.38(2) . ?
C43 H43 0.9500 . ?
C43 C44 1.40(2) . ?
C44 H44 0.9500 . ?
C45 C46 1.39(2) . ?
C45 C50 1.40(2) . ?
C45 P1 1.804(15) . ?
C46 H46 0.9500 . ?
C46 C47 1.34(2) . ?
C47 H47 0.9500 . ?
C47 C48 1.41(3) . ?
C48 H48 0.9500 . ?
C48 C49 1.39(2) . ?
C49 H49 0.9500 . ?
C49 C50 1.42(2) . ?
C50 H50 0.9500 . ?
C51 C52 1.39(2) . ?
C51 C56 1.39(2) . ?
C51 P2 1.773(14) . ?
C52 H52 0.9500 . ?
C52 C53 1.43(2) . ?
C53 H53 0.9500 . ?
C53 C54 1.37(2) . ?
C54 H54 0.9500 . ?
C54 C55 1.39(2) . ?
C55 H55 0.9500 . ?
C55 C56 1.41(2) . ?
C56 H56 0.9500 . ?
C57 C58 1.39(2) . ?
C57 C62 1.38(2) . ?
C57 P2 1.778(16) . ?
C58 H58 0.9500 . ?
C58 C59 1.37(2) . ?
C59 H59 0.9500 . ?
C59 C60 1.36(2) . ?
C60 H60 0.9500 . ?
C60 C61 1.37(2) . ?
C61 H61 0.9500 . ?
C61 C62 1.39(2) . ?
C62 H62 0.9500 . ?
C63A C64A 1.3900 . ?
C63A C68A 1.3900 . ?
C63A P3 1.880(16) . ?
C64A H64A 0.9500 . ?
C64A C65A 1.3900 . ?
C65A H65A 0.9500 . ?
C65A C66A 1.3900 . ?
C66A H66A 0.9500 . ?
C66A C67A 1.3900 . ?
C67A H67A 0.9500 . ?
C67A C68A 1.3900 . ?
C68A H68A 0.9500 . ?
C65B H65B 0.9500 . ?
C65B C64B 1.3900 . ?
C65B C68B 1.3900 . ?
C64B H64B 0.9500 . ?
C64B C66B 1.3900 . ?
C66B H66B 0.9500 . ?
C66B C63B 1.3900 . ?
C63B C67B 1.3900 . ?
C63B P3 1.737(16) . ?
C67B H67B 0.9500 . ?
C67B C68B 1.3900 . ?
C68B H68B 0.9500 . ?
C69A C73A 1.3900 . ?
C69A C70A 1.3900 . ?
C69A P3 1.853(19) . ?
C73A H73A 0.9500 . ?
C73A C72A 1.3900 . ?
C72A H72A 0.9500 . ?
C72A C74A 1.3900 . ?
C74A H74A 0.9500 . ?
C74A C71A 1.3900 . ?
C71A H71A 0.9500 . ?
C71A C70A 1.3900 . ?
C70A H70A 0.9500 . ?
C70B H70B 0.9500 . ?
C70B C69B 1.3900 . ?
C70B C72B 1.3900 . ?
C69B C73B 1.3900 . ?
C69B P3 1.699(18) . ?
C73B H73B 0.9500 . ?
C73B C74B 1.3900 . ?
C74B H74B 0.9500 . ?
C74B C71B 1.3900 . ?
C71B H71B 0.9500 . ?
C71B C72B 1.3900 . ?
C72B H72B 0.9500 . ?
O1 Mo1 1.722(10) . ?
O2 Mo1 2.002(10) . ?
O3 Mo1 2.183(10) . ?
O5 Mo2 2.026(10) . ?
O6 Mo2 2.188(10) . ?
O7 Mo2 1.716(10) . ?
O8 Mo2 1.692(11) . ?
O9 Mo2 1.977(10) . ?
O10 Mo2 2.208(11) . ?
O12 Mo3 2.172(11) . ?
O13 Mo3 1.992(11) . ?
O14 Mo3 1.717(11) . ?

loop_
_geom_torsion_atom_site_label_1
_geom_torsion_atom_site_label_2
_geom_torsion_atom_site_label_3
_geom_torsion_atom_site_label_4
_geom_torsion
_geom_torsion_site_symmetry_1
_geom_torsion_site_symmetry_2
_geom_torsion_site_symmetry_3
_geom_torsion_site_symmetry_4
_geom_torsion_publ_flag
C1 C2 C4 C6 -1(2) . . . . ?
C1 C2 O3 Mo1 -6.7(18) . . . . ?
C1 C3 C5 C6 -1(2) . . . . ?
C1 C3 C5 C7 -179.2(14) . . . . ?
C2 C1 C3 C5 0(2) . . . . ?
C2 C1 O2 Mo1 10.4(16) . . . . ?
C2 C4 C6 C5 0(2) . . . . ?
C2 C4 C6 O4 -179.5(14) . . . . ?
C3 C1 C2 C4 1(2) . . . . ?
C3 C1 C2 O3 178.8(14) . . . . ?
C3 C1 O2 Mo1 -170.1(12) . . . . ?
C3 C5 C6 C4 1(2) . . . . ?
C3 C5 C6 O4 -179.5(13) . . . . ?
C3 C5 C7 C8 -179.4(14) . . . . ?
C4 C2 O3 Mo1 171.0(12) . . . . ?
C4 C6 O4 C9 177.7(14) . . . . ?
C5 C6 O4 C9 -2(2) . . . . ?
C5 C7 C8 C9 0(2) . . . . ?
C5 C7 C8 C10 177.3(14) . . . . ?
C6 C5 C7 C8 2(2) . . . . ?
C7 C5 C6 C4 179.2(14) . . . . ?
C7 C5 C6 O4 -1(2) . . . . ?
C7 C8 C9 C11 -179.6(14) . . . . ?
C7 C8 C9 O4 -3(2) . . . . ?
C7 C8 C10 C12 -179.9(14) . . . . ?
C8 C9 C11 C13 -1(2) . . . . ?
C8 C9 O4 C6 4(2) . . . . ?
C8 C10 C12 C13 1(2) . . . . ?
C8 C10 C12 O5 -178.7(13) . . . . ?
C9 C8 C10 C12 -2(2) . . . . ?
C9 C11 C13 C12 0(2) . . . . ?
C9 C11 C13 O6 178.9(14) . . . . ?
C10 C8 C9 C11 3(2) . . . . ?
C10 C8 C9 O4 179.4(13) . . . . ?
C10 C12 C13 C11 1(2) . . . . ?
C10 C12 C13 O6 -178.7(14) . . . . ?
C10 C12 O5 Mo2 178.1(11) . . . . ?
C11 C9 O4 C6 -178.8(14) . . . . ?
C11 C13 O6 Mo2 -179.2(13) . . . . ?
C12 C13 O6 Mo2 0.1(18) . . . . ?
C13 C12 O5 Mo2 -1.4(16) . . . . ?
C14 C15 C17 C19 -8(2) . . . . ?
C14 C15 O10 Mo2 5.9(16) . . . . ?
C14 C16 C18 C19 2(2) . . . . ?
C14 C16 C18 C20 -178.7(14) . . . . ?
C15 C14 C16 C18 -2(2) . . . . ?
C15 C14 O9 Mo2 -3.3(16) . . . . ?
C15 C17 C19 C18 8(2) . . . . ?
C15 C17 C19 O11 -177.5(14) . . . . ?
C16 C14 C15 C17 5(2) . . . . ?
C16 C14 C15 O10 179.4(13) . . . . ?
C16 C14 O9 Mo2 174.8(12) . . . . ?
C16 C18 C19 C17 -5(2) . . . . ?
C16 C18 C19 O11 -179.7(13) . . . . ?
C16 C18 C20 C21 178.2(15) . . . . ?
C17 C15 O10 Mo2 -179.8(12) . . . . ?
C17 C19 O11 C22 -175.7(14) . . . . ?
C18 C19 O11 C22 -1(2) . . . . ?
C18 C20 C21 C22 3(2) . . . . ?
C18 C20 C21 C23 -177.2(15) . . . . ?
C19 C18 C20 C21 -2(2) . . . . ?
C20 C18 C19 C17 175.7(14) . . . . ?
C20 C18 C19 O11 1(2) . . . . ?
C20 C21 C22 C24 176.6(15) . . . . ?
C20 C21 C22 O11 -3(2) . . . . ?
C20 C21 C23 C25 -178.6(15) . . . . ?
C21 C22 C24 C26 0(2) . . . . ?
C21 C22 O11 C19 2(2) . . . . ?
C21 C23 C25 C26 4(2) . . . . ?
C21 C23 C25 O13 178.7(15) . . . . ?
C22 C21 C23 C25 1(2) . . . . ?
C22 C24 C26 C25 5(2) . . . . ?
C22 C24 C26 O12 -179.6(14) . . . . ?
C23 C21 C22 C24 -3(2) . . . . ?
C23 C21 C22 O11 177.6(14) . . . . ?
C23 C25 C26 C24 -7(2) . . . . ?
C23 C25 C26 O12 177.2(14) . . . . ?
C23 C25 O13 Mo3 -165.4(13) . . . . ?
C24 C22 O11 C19 -177.9(14) . . . . ?
C24 C26 O12 Mo3 173.6(11) . . . . ?
C25 C26 O12 Mo3 -10.9(16) . . . . ?
C26 C25 O13 Mo3 9.5(17) . . . . ?
C27 C28 C29 C30 -5(3) . . . . ?
C28 C27 C32 C31 -5(3) . . . . ?
C28 C27 P1 C33 -103.2(16) . . . . ?
C28 C27 P1 C39 17.5(17) . . . . ?
C28 C27 P1 C45 137.4(15) . . . . ?
C28 C29 C30 C31 1(3) . . . . ?
C29 C30 C31 C32 0(3) . . . . ?
C30 C31 C32 C27 1(3) . . . . ?
C32 C27 C28 C29 6(3) . . . . ?
C32 C27 P1 C33 70.5(15) . . . . ?
C32 C27 P1 C39 -168.7(13) . . . . ?
C32 C27 P1 C45 -48.9(15) . . . . ?
C33 C34 C35 C36 1(3) . . . . ?
C34 C33 C38 C37 -2(3) . . . . ?
C34 C33 P1 C27 167.0(12) . . . . ?
C34 C33 P1 C39 46.3(15) . . . . ?
C34 C33 P1 C45 -74.8(14) . . . . ?
C34 C35 C36 C37 1(3) . . . . ?
C35 C36 C37 C38 -2(3) . . . . ?
C36 C37 C38 C33 3(3) . . . . ?
C38 C33 C34 C35 0(3) . . . . ?
C38 C33 P1 C27 -19.4(17) . . . . ?
C38 C33 P1 C39 -140.1(14) . . . . ?
C38 C33 P1 C45 98.8(15) . . . . ?
C39 C40 C41 C42 -3(3) . . . . ?
C40 C39 C44 C43 -3(2) . . . . ?
C40 C39 P1 C27 -81.9(14) . . . . ?
C40 C39 P1 C33 39.3(15) . . . . ?
C40 C39 P1 C45 160.0(12) . . . . ?
C40 C41 C42 C43 0(3) . . . . ?
C41 C42 C43 C44 1(3) . . . . ?
C42 C43 C44 C39 1(3) . . . . ?
C44 C39 C40 C41 4(2) . . . . ?
C44 C39 P1 C27 87.8(14) . . . . ?
C44 C39 P1 C33 -151.0(13) . . . . ?
C44 C39 P1 C45 -30.3(16) . . . . ?
C45 C46 C47 C48 -3(3) . . . . ?
C46 C45 C50 C49 -4(2) . . . . ?
C46 C45 P1 C27 -41.7(16) . . . . ?
C46 C45 P1 C33 -161.6(13) . . . . ?
C46 C45 P1 C39 77.6(15) . . . . ?
C46 C47 C48 C49 3(3) . . . . ?
C47 C48 C49 C50 -3(3) . . . . ?
C48 C49 C50 C45 3(2) . . . . ?
C50 C45 C46 C47 3(3) . . . . ?
C50 C45 P1 C27 138.6(13) . . . . ?
C50 C45 P1 C33 18.7(16) . . . . ?
C50 C45 P1 C39 -102.1(14) . . . . ?
C51 C52 C53 C54 -1(2) . . . . ?
C52 C51 C56 C55 2(2) . . . . ?
C52 C51 P2 C51 -45.1(10) . . . 7_556 ?
C52 C51 P2 C57 74.8(14) . . . . ?
C52 C51 P2 C57 -163.1(12) . . . 7_556 ?
C52 C53 C54 C55 0(2) . . . . ?
C53 C54 C55 C56 2(2) . . . . ?
C54 C55 C56 C51 -3(2) . . . . ?
C56 C51 C52 C53 0(2) . . . . ?
C56 C51 P2 C51 144.4(15) . . . 7_556 ?
C56 C51 P2 C57 -95.7(14) . . . . ?
C56 C51 P2 C57 26.3(15) . . . 7_556 ?
C57 C58 C59 C60 0(3) . . . . ?
C58 C57 C62 C61 5(3) . . . . ?
C58 C57 P2 C51 85.7(16) . . . 7_556 ?
C58 C57 P2 C51 -31.5(17) . . . . ?
C58 C57 P2 C57 -153.7(18) . . . 7_556 ?
C58 C59 C60 C61 -1(3) . . . . ?
C59 C60 C61 C62 4(3) . . . . ?
C60 C61 C62 C57 -6(3) . . . . ?
C62 C57 C58 C59 -2(3) . . . . ?
C62 C57 P2 C51 -88.2(17) . . . 7_556 ?
C62 C57 P2 C51 154.5(16) . . . . ?
C62 C57 P2 C57 32.3(14) . . . 7_556 ?
C63A C64A C65A C66A 0.0 . . . . ?
C64A C63A C68A C67A 0.0 . . . . ?
C64A C63A P3 C63A -62.4(10) . . . 8_665 ?
C64A C63A P3 C69A 69.7(15) . . . . ?
C64A C65A C66A C67A 0.0 . . . . ?
C65A C66A C67A C68A 0.0 . . . . ?
C66A C67A C68A C63A 0.0 . . . . ?
C68A C63A C64A C65A 0.0 . . . . ?
C68A C63A P3 C63A 116.4(16) . . . 8_665 ?
C68A C63A P3 C69A -111.4(17) . . . . ?
C65B C64B C66B C63B 0.0 . . . . ?
C64B C65B C68B C67B 0.0 . . . . ?
C64B C66B C63B C67B 0.0 . . . . ?
C64B C66B C63B P3 170.5(19) . . . . ?
C66B C63B C67B C68B 0.0 . . . . ?
C66B C63B P3 C63B 16(2) . . . 8_665 ?
C66B C63B P3 C69B -84(3) . . . 8_665 ?
C66B C63B P3 C69B 133.6(16) . . . . ?
C63B C67B C68B C65B 0.0 . . . . ?
C67B C63B P3 C63B -174(3) . . . 8_665 ?
C67B C63B P3 C69B -55.9(16) . . . . ?
C67B C63B P3 C69B 86(3) . . . 8_665 ?
C68B C65B C64B C66B 0.0 . . . . ?
C69A C73A C72A C74A 0.0 . . . . ?
C73A C69A C70A C71A 0.0 . . . . ?
C73A C69A P3 C63A -70.7(17) . . . . ?
C73A C69A P3 C63A 76.5(17) . . . 8_665 ?
C73A C72A C74A C71A 0.0 . . . . ?
C72A C74A C71A C70A 0.0 . . . . ?
C74A C71A C70A C69A 0.0 . . . . ?
C70A C69A C73A C72A 0.0 . . . . ?
C70A C69A P3 C63A -103.8(17) . . . 8_665 ?
C70A C69A P3 C63A 109.0(16) . . . . ?
C70B C69B C73B C74B 0.0 . . . . ?
C70B C69B P3 C63B 163(2) . . . 8_665 ?
C70B C69B P3 C63B 63.0(16) . . . . ?
C70B C69B P3 C69B -71(3) . . . 8_665 ?
C69B C70B C72B C71B 0.0 . . . . ?
C69B C73B C74B C71B 0.0 . . . . ?
C73B C69B P3 C63B -15(2) . . . 8_665 ?
C73B C69B P3 C63B -114.4(16) . . . . ?
C73B C69B P3 C69B 112(3) . . . 8_665 ?
C73B C74B C71B C72B 0.0 . . . . ?
C74B C71B C72B C70B 0.0 . . . . ?
C72B C70B C69B C73B 0.0 . . . . ?
C72B C70B C69B P3 -177.3(19) . . . . ?
O2 C1 C2 C4 -179.4(13) . . . . ?
O2 C1 C2 O3 -2(2) . . . . ?
O2 C1 C3 C5 -179.6(14) . . . . ?
O3 C2 C4 C6 -178.8(14) . . . . ?
O4 C9 C11 C13 -178.3(14) . . . . ?
O5 C12 C13 C11 -179.9(14) . . . . ?
O5 C12 C13 O6 1(2) . . . . ?
O9 C14 C15 C17 -176.7(13) . . . . ?
O9 C14 C15 O10 -2.2(18) . . . . ?
O9 C14 C16 C18 179.9(14) . . . . ?
O10 C15 C17 C19 178.5(14) . . . . ?
O11 C22 C24 C26 179.4(13) . . . . ?
O13 C25 C26 C24 177.4(13) . . . . ?
O13 C25 C26 O12 2(2) . . . . ?
P1 C27 C28 C29 -179.8(15) . . . . ?
P1 C27 C32 C31 -178.5(14) . . . . ?
P1 C33 C34 C35 173.5(13) . . . . ?
P1 C33 C38 C37 -175.1(16) . . . . ?
P1 C39 C40 C41 174.7(13) . . . . ?
P1 C39 C44 C43 -173.6(14) . . . . ?
P1 C45 C46 C47 -176.3(16) . . . . ?
P1 C45 C50 C49 176.1(12) . . . . ?
P2 C51 C52 C53 -170.4(12) . . . . ?
P2 C51 C56 C55 172.1(11) . . . . ?
P2 C57 C58 C59 -176.0(14) . . . . ?
P2 C57 C62 C61 179.1(16) . . . . ?
P3 C63A C64A C65A 178.9(17) . . . . ?
P3 C63A C68A C67A -178.7(19) . . . . ?
P3 C63B C67B C68B -170.4(19) . . . . ?
P3 C69A C73A C72A 180(2) . . . . ?
P3 C69A C70A C71A -180(2) . . . . ?
P3 C69B C73B C74B 177.5(18) . . . . ?

loop_
_smtbx_masks_void_nr
_smtbx_masks_void_average_x
_smtbx_masks_void_average_y
_smtbx_masks_void_average_z
_smtbx_masks_void_volume
_smtbx_masks_void_count_electrons
_smtbx_masks_void_content
1 0.082 0.224 0.166 134.9 39.2 '2 methanol'
2 -0.015 0.255 0.570 42.4 14.3 '1.5 water'
3 0.015 0.745 0.070 42.4 14.4 '1.5 water'
4 -0.082 0.776 0.666 134.9 39.2 '2 methanol'
5 0.224 0.082 0.834 134.9 38.9 '2 methanol'
6 0.245 0.485 0.320 42.4 14.3 '1.5 water'
7 0.255 -0.015 0.430 42.4 14.6 '1.5 water'
8 0.276 0.582 0.916 134.9 39.3 '2 methanol'
9 0.418 0.724 0.584 134.9 39.1 '2 methanol'
10 0.485 0.245 0.680 42.4 14.4 '1.5 water'
11 0.582 0.276 0.084 134.9 38.9 '2 methanol'
12 0.515 0.755 0.180 42.4 14.5 '1.5 water'
13 0.724 0.418 0.416 134.9 39.1 '2 methanol'
14 0.745 0.015 0.930 42.4 14.4 '1.5 water'
15 0.755 0.515 0.820 42.4 14.4 '1.5 water'
16 0.776 -0.082 0.334 134.9 39.0 '2 methanol'
